data_7039188
loop_
_publ_author_name
'Wang, Jian-Feng'
'Liu, Shi-Yuan'
'Liu, Chun-Yu'
'Ren, Zhi-Gang'
'Lang, Jian-Ping'

_publ_section_title
;
 Silver(i) complexes with a P-N hybrid ligand and oxyanions: synthesis,
 structures, photocatalysis and photocurrent responses.
;
_journal_issue 22
_journal_name_full 'Dalton transactions (Cambridge, England : 2003)'
_journal_page_first 9294
_journal_page_last 9306
_journal_paper_doi 10.1039/c6dt01211f
_journal_volume 45
_journal_year 2016
_chemical_formula_moiety 'C90 H76 Ag4 N4 O12 P4'
_chemical_formula_sum 'C90 H76 Ag4 N4 O12 P4'
_chemical_formula_weight 1960.90
_chemical_name_systematic
;
 ?
;
_space_group_crystal_system monoclinic
_space_group_IT_number 14
_space_group_name_Hall '-P 2ybc'
_space_group_name_H-M_alt 'P 1 21/c 1'
_symmetry_space_group_name_Hall '-P 2ybc'
_symmetry_space_group_name_H-M 'P 1 21/c 1'
_atom_sites_solution_hydrogens geom
_audit_update_record
;
2016-01-31 deposited with the CCDC.
2016-05-03 downloaded from the CCDC.
;
_cell_angle_alpha 90
_cell_angle_beta 92.366(3)
_cell_angle_gamma 90
_cell_formula_units_Z 2
_cell_length_a 10.1121(3)
_cell_length_b 14.2728(5)
_cell_length_c 28.6382(11)
_cell_measurement_reflns_used 8242
_cell_measurement_temperature 223(2)
_cell_measurement_theta_max 29.5180
_cell_measurement_theta_min 3.3900
_cell_volume 4129.8(2)
_computing_cell_refinement
;
CrysAlisPro, Agilent Technologies,
Version 1.171.36.32 (release 02-08-2013 CrysAlis171 .NET)
(compiled Aug  2 2013,16:46:58)
;
_computing_data_collection
;
CrysAlisPro, Agilent Technologies,
Version 1.171.36.32 (release 02-08-2013 CrysAlis171 .NET)
(compiled Aug  2 2013,16:46:58)
;
_computing_data_reduction
;
CrysAlisPro, Agilent Technologies,
Version 1.171.36.32 (release 02-08-2013 CrysAlis171 .NET)
(compiled Aug  2 2013,16:46:58)
;
_computing_molecular_graphics 'SHELXL-2013 (Sheldrick, 2013)'
_computing_structure_refinement 'SHELXL-2013 (Sheldrick, 2013)'
_computing_structure_solution 'SHELXL-2013 (Sheldrick, 2013)'
_diffrn_ambient_temperature 223(2)
_diffrn_detector_area_resol_mean 10.4471
_diffrn_measured_fraction_theta_full 0.999
_diffrn_measured_fraction_theta_max 0.876
_diffrn_measurement_device_type 'Xcalibur, Atlas, Gemini'
_diffrn_measurement_method '\w scans'
_diffrn_radiation_monochromator graphite
_diffrn_radiation_source 'Enhance (Mo) X-ray Source'
_diffrn_radiation_type MoK\a
_diffrn_radiation_wavelength 0.71073
_diffrn_reflns_av_R_equivalents 0.0361
_diffrn_reflns_av_unetI/netI 0.0467
_diffrn_reflns_Laue_measured_fraction_full 0.999
_diffrn_reflns_Laue_measured_fraction_max 0.876
_diffrn_reflns_limit_h_max 9
_diffrn_reflns_limit_h_min -14
_diffrn_reflns_limit_k_max 19
_diffrn_reflns_limit_k_min -15
_diffrn_reflns_limit_l_max 37
_diffrn_reflns_limit_l_min -37
_diffrn_reflns_number 32135
_diffrn_reflns_point_group_measured_fraction_full 0.999
_diffrn_reflns_point_group_measured_fraction_max 0.876
_diffrn_reflns_theta_full 25.242
_diffrn_reflns_theta_max 30.353
_diffrn_reflns_theta_min 2.809
_exptl_absorpt_coefficient_mu 1.077
_exptl_absorpt_correction_T_max 1.00000
_exptl_absorpt_correction_T_min 0.79292
_exptl_absorpt_correction_type multi-scan
_exptl_absorpt_process_details
;
CrysAlisPro, Agilent Technologies,
Version 1.171.36.32 (release 02-08-2013 CrysAlis171 .NET)
(compiled Aug  2 2013,16:46:58)
Empirical absorption correction using spherical harmonics,
 implemented in SCALE3 ABSPACK scaling algorithm.
;
_exptl_crystal_colour colorless
_exptl_crystal_density_diffrn 1.577
_exptl_crystal_description block
_exptl_crystal_F_000 1976
_exptl_crystal_size_max 0.300
_exptl_crystal_size_mid 0.300
_exptl_crystal_size_min 0.200
_refine_diff_density_max 1.425
_refine_diff_density_min -0.505
_refine_diff_density_rms 0.083
_refine_ls_extinction_method none
_refine_ls_goodness_of_fit_ref 1.032
_refine_ls_hydrogen_treatment constr
_refine_ls_matrix_type full
_refine_ls_number_parameters 514
_refine_ls_number_reflns 10909
_refine_ls_number_restraints 6
_refine_ls_restrained_S_all 1.034
_refine_ls_R_factor_all 0.0947
_refine_ls_R_factor_gt 0.0529
_refine_ls_shift/su_max 0.002
_refine_ls_shift/su_mean 0.000
_refine_ls_structure_factor_coef Fsqd
_refine_ls_weighting_details
;
 w=1/[\s^2^(Fo^2^)+(0.0581P)^2^+4.0441P]
 where P=(Fo^2^+2Fc^2^)/3
;
_refine_ls_weighting_scheme calc
_refine_ls_wR_factor_gt 0.1214
_refine_ls_wR_factor_ref 0.1448
_reflns_Friedel_coverage 0.000
_reflns_number_gt 6841
_reflns_number_total 10909
_reflns_threshold_expression 'I > 2\s(I)'
_cod_data_source_file c6dt01211f2.cif
_cod_data_source_block 7
_cod_depositor_comments 'Adding full bibliography for 7039182--7039188.cif.'
_cod_database_code 7039188
_shelx_space_group_comment
;
The symmetry employed for this shelxl refinement is uniquely defined
by the following loop, which should always be used as a source of
symmetry information in preference to the above space-group names.
They are only intended as comments.
;
_shelx_estimated_absorpt_t_min 0.738
_shelx_estimated_absorpt_t_max 0.813
_shelxl_version_number 2013-2

loop_
_space_group_symop_operation_xyz
'x, y, z'
'-x, y+1/2, -z+1/2'
'-x, -y, -z'
'x, -y-1/2, z-1/2'

loop_
_atom_site_label
_atom_site_type_symbol
_atom_site_fract_x
_atom_site_fract_y
_atom_site_fract_z
_atom_site_U_iso_or_equiv
_atom_site_adp_type
_atom_site_occupancy
_atom_site_site_symmetry_order
_atom_site_calc_flag
_atom_site_refinement_flags_posn
_atom_site_refinement_flags_adp
Ag1 Ag 0.91979(3) 0.60539(3) 0.54879(2) 0.06140(13) Uani 1 1 d . .
Ag2 Ag 0.74016(3) 0.47388(3) 0.41065(2) 0.05412(12) Uani 1 1 d . .
P1 P 0.74526(9) 0.66618(7) 0.59325(4) 0.0415(2) Uani 1 1 d . .
P2 P 0.38442(10) 0.43719(8) 0.64444(4) 0.0475(3) Uani 1 1 d . .
N1 N 0.6051(3) 0.5017(3) 0.59846(13) 0.0490(8) Uani 1 1 d . .
N2 N 0.6947(3) 0.4152(2) 0.48321(13) 0.0494(8) Uani 1 1 d . .
O1 O 0.9865(3) 0.6703(2) 0.48025(12) 0.0638(8) Uani 1 1 d . .
O2 O 0.9565(3) 0.5327(2) 0.44661(13) 0.0642(9) Uani 1 1 d . .
O3 O 1.0606(4) 0.8122(3) 0.4355(2) 0.1028(15) Uani 1 1 d . .
H3O H 1.0295 0.7825 0.4574 0.154 Uiso 1 1 calc R U
O4 O 0.8427(4) 0.3299(3) 0.39949(15) 0.0836(11) Uani 1 1 d . .
O5 O 0.6806(4) 0.3168(3) 0.34388(17) 0.0992(13) Uani 1 1 d . .
O6 O 0.6901(5) 0.1860(4) 0.2863(2) 0.1203(17) Uani 1 1 d . .
H6O H 0.6763 0.2398 0.2958 0.180 Uiso 1 1 calc R U
C1 C 0.5876(4) 0.6003(3) 0.58856(16) 0.0463(9) Uani 1 1 d . .
H1A H 0.5258 0.6269 0.6105 0.056 Uiso 1 1 calc R U
H1B H 0.5483 0.6077 0.5569 0.056 Uiso 1 1 calc R U
C2 C 0.5637(4) 0.4691(3) 0.64347(16) 0.0545(11) Uani 1 1 d . .
H2A H 0.5821 0.5183 0.6667 0.065 Uiso 1 1 calc R U
H2B H 0.6168 0.4142 0.6527 0.065 Uiso 1 1 calc R U
C3 C 0.6319(3) 0.4400(3) 0.56294(15) 0.0455(10) Uani 1 1 d . .
C4 C 0.6306(4) 0.3430(3) 0.56890(19) 0.0577(12) Uani 1 1 d . .
H4 H 0.6108 0.3171 0.5980 0.069 Uiso 1 1 calc R U
C5 C 0.6579(4) 0.2861(3) 0.5326(2) 0.0635(13) Uani 1 1 d . .
H5 H 0.6544 0.2208 0.5366 0.076 Uiso 1 1 calc R U
C6 C 0.6905(4) 0.3220(3) 0.49020(19) 0.0587(12) Uani 1 1 d . .
H6 H 0.7101 0.2811 0.4657 0.070 Uiso 1 1 calc R U
C7 C 0.6648(4) 0.4717(3) 0.51825(15) 0.0435(9) Uani 1 1 d . .
H7 H 0.6656 0.5367 0.5129 0.052 Uiso 1 1 calc R U
C8 C 0.6897(5) 0.7825(3) 0.57590(17) 0.0585(12) Uani 1 1 d . .
C9 C 0.5654(8) 0.8173(5) 0.5858(3) 0.109(2) Uani 1 1 d . .
H9 H 0.5057 0.7796 0.6017 0.131 Uiso 1 1 calc R U
C10 C 0.5286(12) 0.9083(7) 0.5721(4) 0.143(4) Uani 1 1 d . .
H10 H 0.4438 0.9309 0.5784 0.172 Uiso 1 1 calc R U
C11 C 0.6126(13) 0.9626(6) 0.5504(4) 0.142(4) Uani 1 1 d . .
H11 H 0.5874 1.0241 0.5424 0.171 Uiso 1 1 calc R U
C12 C 0.7309(14) 0.9324(9) 0.5396(4) 0.175(4) Uani 1 1 d . U
H12 H 0.7891 0.9722 0.5243 0.210 Uiso 1 1 calc R U
C13 C 0.7704(10) 0.8382(6) 0.5516(3) 0.142(3) Uani 1 1 d . .
H13 H 0.8526 0.8153 0.5424 0.171 Uiso 1 1 calc R U
C14 C 0.7801(4) 0.6748(3) 0.65566(15) 0.0509(10) Uani 1 1 d . .
C15 C 0.6839(6) 0.6954(5) 0.6872(2) 0.0905(19) Uani 1 1 d . .
H15 H 0.5951 0.7030 0.6769 0.109 Uiso 1 1 calc R U
C16 C 0.7204(10) 0.7047(6) 0.7346(2) 0.116(3) Uani 1 1 d . .
H16 H 0.6555 0.7185 0.7561 0.139 Uiso 1 1 calc R U
C17 C 0.8486(10) 0.6941(5) 0.7501(2) 0.106(2) Uani 1 1 d . .
H17 H 0.8718 0.7000 0.7821 0.127 Uiso 1 1 calc R U
C18 C 0.9405(8) 0.6754(6) 0.7199(2) 0.106(2) Uani 1 1 d . .
H18 H 1.0292 0.6695 0.7307 0.127 Uiso 1 1 calc R U
C19 C 0.9088(5) 0.6643(4) 0.67252(19) 0.0734(15) Uani 1 1 d . .
H19 H 0.9756 0.6495 0.6519 0.088 Uiso 1 1 calc R U
C20 C 0.3819(4) 0.3107(3) 0.6367(2) 0.0619(13) Uani 1 1 d . .
C21 C 0.3009(6) 0.2744(5) 0.6012(3) 0.110(3) Uani 1 1 d . .
H21 H 0.2478 0.3147 0.5825 0.132 Uiso 1 1 calc R U
C22 C 0.2976(9) 0.1781(7) 0.5931(5) 0.179(6) Uani 1 1 d . .
H22 H 0.2433 0.1529 0.5688 0.215 Uiso 1 1 calc R U
C23 C 0.3758(12) 0.1208(6) 0.6216(6) 0.173(6) Uani 1 1 d . .
H23 H 0.3714 0.0555 0.6175 0.207 Uiso 1 1 calc R U
C24 C 0.4576(11) 0.1564(6) 0.6548(4) 0.138(4) Uani 1 1 d . .
H24 H 0.5146 0.1167 0.6725 0.166 Uiso 1 1 calc R U
C25 C 0.4582(7) 0.2511(4) 0.6630(2) 0.0901(19) Uani 1 1 d . .
H25 H 0.5129 0.2753 0.6875 0.108 Uiso 1 1 calc R U
C26 C 0.3475(4) 0.4506(3) 0.70562(16) 0.0558(11) Uani 1 1 d . .
C27 C 0.2222(6) 0.4681(5) 0.7176(2) 0.096(2) Uani 1 1 d . .
H27 H 0.1570 0.4793 0.6939 0.115 Uiso 1 1 calc R U
C28 C 0.1870(7) 0.4700(7) 0.7638(3) 0.118(3) Uani 1 1 d . .
H28 H 0.0977 0.4786 0.7707 0.142 Uiso 1 1 calc R U
C29 C 0.2750(8) 0.4601(6) 0.7978(2) 0.106(2) Uani 1 1 d . .
H29 H 0.2500 0.4671 0.8288 0.128 Uiso 1 1 calc R U
C30 C 0.4059(8) 0.4392(5) 0.7887(2) 0.095(2) Uani 1 1 d . .
H30 H 0.4683 0.4283 0.8133 0.114 Uiso 1 1 calc R U
C31 C 0.4422(6) 0.4347(4) 0.7428(2) 0.0759(15) Uani 1 1 d . .
H31 H 0.5303 0.4210 0.7362 0.091 Uiso 1 1 calc R U
C32 C 0.9931(4) 0.6155(4) 0.44556(16) 0.0508(11) Uani 1 1 d . .
C33 C 1.0457(4) 0.6584(4) 0.40220(17) 0.0615(13) Uani 1 1 d . .
C34 C 1.0778(5) 0.7545(5) 0.3996(2) 0.0791(18) Uani 1 1 d . .
C35 C 1.1292(6) 0.7889(7) 0.3586(4) 0.130(4) Uani 1 1 d . .
H35 H 1.1506 0.8528 0.3563 0.156 Uiso 1 1 calc R U
C36 C 1.1491(8) 0.7303(12) 0.3215(4) 0.167(7) Uani 1 1 d . .
H36 H 1.1860 0.7543 0.2944 0.200 Uiso 1 1 calc R U
C37 C 1.1164(7) 0.6386(10) 0.3234(3) 0.139(5) Uani 1 1 d . .
H37 H 1.1282 0.5999 0.2974 0.167 Uiso 1 1 calc R U
C38 C 1.0660(5) 0.6018(6) 0.36315(19) 0.090(2) Uani 1 1 d . .
H38 H 1.0448 0.5377 0.3642 0.107 Uiso 1 1 calc R U
C39 C 0.7797(6) 0.2861(4) 0.3682(2) 0.0772(16) Uani 1 1 d . .
C40 C 0.8188(6) 0.1861(4) 0.3582(3) 0.0849(18) Uani 1 1 d . .
C41 C 0.7723(7) 0.1404(5) 0.3174(3) 0.094(2) Uani 1 1 d . .
C42 C 0.8085(8) 0.0471(5) 0.3079(3) 0.109(2) Uani 1 1 d . .
H42 H 0.7756 0.0160 0.2809 0.131 Uiso 1 1 calc R U
C43 C 0.8903(10) 0.0047(6) 0.3384(5) 0.133(3) Uani 1 1 d . .
H43 H 0.9180 -0.0565 0.3317 0.160 Uiso 1 1 calc R U
C44 C 0.9370(10) 0.0453(7) 0.3794(5) 0.159(4) Uani 1 1 d . .
H44 H 0.9932 0.0120 0.4004 0.191 Uiso 1 1 calc R U
C45 C 0.8989(8) 0.1379(6) 0.3892(4) 0.123(3) Uani 1 1 d . .
H45 H 0.9288 0.1665 0.4172 0.148 Uiso 1 1 calc R U

loop_
_atom_site_aniso_label
_atom_site_aniso_U_11
_atom_site_aniso_U_22
_atom_site_aniso_U_33
_atom_site_aniso_U_23
_atom_site_aniso_U_13
_atom_site_aniso_U_12
Ag1 0.04611(19) 0.0750(3) 0.0642(2) 0.00738(19) 0.01589(15) 0.01130(16)
Ag2 0.04086(17) 0.0644(2) 0.0567(2) -0.00015(17) -0.00296(14) 0.00519(14)
P1 0.0391(5) 0.0430(6) 0.0425(6) 0.0001(5) 0.0011(4) 0.0007(4)
P2 0.0396(5) 0.0516(6) 0.0513(6) 0.0026(5) 0.0016(4) -0.0036(4)
N1 0.0446(18) 0.050(2) 0.052(2) 0.0074(17) 0.0063(15) -0.0035(15)
N2 0.0446(18) 0.046(2) 0.057(2) 0.0051(18) -0.0056(16) -0.0024(15)
O1 0.0672(19) 0.068(2) 0.057(2) -0.0014(18) 0.0137(15) 0.0034(16)
O2 0.0386(15) 0.055(2) 0.097(3) 0.0119(18) -0.0126(15) -0.0013(13)
O3 0.095(3) 0.067(3) 0.147(5) 0.030(3) 0.010(3) 0.003(2)
O4 0.074(2) 0.083(3) 0.094(3) -0.022(2) 0.018(2) 0.014(2)
O5 0.090(3) 0.087(3) 0.121(4) -0.024(3) 0.008(3) 0.003(2)
O6 0.122(4) 0.116(4) 0.122(4) -0.032(3) 0.009(3) 0.002(3)
C1 0.0361(19) 0.051(2) 0.052(2) 0.002(2) 0.0039(16) 0.0029(17)
C2 0.042(2) 0.065(3) 0.056(3) 0.014(2) -0.0037(19) -0.0043(19)
C3 0.0278(17) 0.049(2) 0.059(3) 0.013(2) -0.0031(16) 0.0009(15)
C4 0.043(2) 0.054(3) 0.076(3) 0.018(3) 0.006(2) 0.0057(19)
C5 0.056(3) 0.042(2) 0.093(4) 0.013(3) 0.014(2) 0.004(2)
C6 0.053(2) 0.050(3) 0.072(3) -0.006(2) -0.004(2) -0.001(2)
C7 0.0388(19) 0.038(2) 0.052(2) 0.003(2) -0.0098(17) 0.0011(16)
C8 0.077(3) 0.043(2) 0.055(3) -0.001(2) -0.005(2) 0.008(2)
C9 0.135(6) 0.073(4) 0.119(6) 0.006(4) 0.014(5) 0.043(4)
C10 0.180(10) 0.086(6) 0.161(9) -0.017(6) -0.015(7) 0.068(6)
C11 0.195(11) 0.073(5) 0.159(9) 0.027(6) -0.007(8) 0.029(6)
C12 0.202(8) 0.136(7) 0.189(8) 0.058(6) 0.027(7) 0.004(7)
C13 0.172(8) 0.086(5) 0.172(9) 0.070(6) 0.032(7) 0.018(5)
C14 0.063(3) 0.047(2) 0.043(2) -0.002(2) 0.0007(19) 0.000(2)
C15 0.092(4) 0.125(5) 0.055(3) -0.011(3) 0.009(3) 0.029(4)
C16 0.163(7) 0.133(7) 0.055(4) -0.016(4) 0.026(4) 0.031(6)
C17 0.164(8) 0.105(6) 0.047(4) -0.005(4) -0.018(4) 0.002(5)
C18 0.117(5) 0.128(6) 0.069(4) -0.004(4) -0.036(4) -0.023(5)
C19 0.066(3) 0.090(4) 0.063(3) 0.000(3) -0.010(2) -0.014(3)
C20 0.049(2) 0.055(3) 0.084(4) -0.001(3) 0.023(2) -0.004(2)
C21 0.060(3) 0.085(4) 0.186(8) -0.058(5) 0.012(4) 0.005(3)
C22 0.103(6) 0.117(8) 0.319(17) -0.126(9) 0.019(8) -0.008(6)
C23 0.141(9) 0.067(5) 0.320(19) -0.045(8) 0.116(10) -0.003(6)
C24 0.158(8) 0.073(5) 0.191(10) 0.047(6) 0.105(8) 0.030(5)
C25 0.111(5) 0.064(4) 0.099(5) 0.026(3) 0.052(4) 0.016(3)
C26 0.055(2) 0.062(3) 0.051(3) 0.001(2) 0.003(2) -0.006(2)
C27 0.069(4) 0.145(6) 0.074(4) -0.011(4) 0.013(3) 0.000(4)
C28 0.087(5) 0.190(9) 0.080(5) -0.012(5) 0.031(4) 0.002(5)
C29 0.127(6) 0.133(7) 0.061(4) -0.017(4) 0.034(4) -0.013(5)
C30 0.129(6) 0.094(5) 0.061(4) 0.000(3) -0.007(4) -0.011(4)
C31 0.076(3) 0.079(4) 0.073(4) 0.012(3) 0.000(3) -0.005(3)
C32 0.0333(19) 0.066(3) 0.053(3) 0.006(2) -0.0013(17) 0.0111(19)
C33 0.034(2) 0.095(4) 0.056(3) 0.016(3) -0.0002(18) 0.012(2)
C34 0.049(3) 0.099(5) 0.089(4) 0.049(4) 0.008(3) 0.010(3)
C35 0.062(4) 0.173(8) 0.154(8) 0.120(7) 0.008(4) 0.008(4)
C36 0.060(5) 0.35(2) 0.095(7) 0.108(11) 0.012(4) 0.041(8)
C37 0.060(4) 0.307(15) 0.052(4) 0.015(7) 0.003(3) 0.051(6)
C38 0.049(3) 0.166(7) 0.053(3) -0.010(4) -0.007(2) 0.029(3)
C39 0.059(3) 0.077(4) 0.097(4) -0.017(4) 0.028(3) 0.005(3)
C40 0.070(3) 0.075(4) 0.112(5) -0.015(4) 0.031(3) -0.006(3)
C41 0.080(4) 0.083(5) 0.120(6) -0.007(4) 0.035(4) -0.008(3)
C42 0.110(6) 0.073(5) 0.148(7) -0.020(5) 0.041(5) -0.003(4)
C43 0.118(7) 0.076(5) 0.207(11) -0.017(7) 0.030(7) 0.005(5)
C44 0.140(8) 0.097(7) 0.237(13) -0.025(8) -0.017(8) 0.031(6)
C45 0.112(6) 0.087(5) 0.170(8) -0.011(5) -0.003(6) 0.024(4)

loop_
_atom_type_symbol
_atom_type_description
_atom_type_scat_dispersion_real
_atom_type_scat_dispersion_imag
_atom_type_scat_source
C C 0.0033 0.0016 'International Tables Vol C Tables 4.2.6.8 and 6.1.1.4'
H H 0.0000 0.0000 'International Tables Vol C Tables 4.2.6.8 and 6.1.1.4'
N N 0.0061 0.0033 'International Tables Vol C Tables 4.2.6.8 and 6.1.1.4'
O O 0.0106 0.0060 'International Tables Vol C Tables 4.2.6.8 and 6.1.1.4'
P P 0.1023 0.0942 'International Tables Vol C Tables 4.2.6.8 and 6.1.1.4'
Ag Ag -0.8971 1.1015 'International Tables Vol C Tables 4.2.6.8 and 6.1.1.4'

loop_
_geom_angle_atom_site_label_1
_geom_angle_atom_site_label_2
_geom_angle_atom_site_label_3
_geom_angle
_geom_angle_site_symmetry_1
_geom_angle_site_symmetry_3
O1 Ag1 O2 102.29(12) . 3_766
O1 Ag1 P1 124.07(9) . .
O2 Ag1 P1 133.18(9) 3_766 .
N2 Ag2 O4 84.81(14) . .
N2 Ag2 P2 132.86(9) . 3_666
O4 Ag2 P2 127.84(12) . 3_666
N2 Ag2 O2 87.42(12) . .
O4 Ag2 O2 88.08(13) . .
P2 Ag2 O2 121.73(8) 3_666 .
C14 P1 C8 104.7(2) . .
C14 P1 C1 103.8(2) . .
C8 P1 C1 100.9(2) . .
C14 P1 Ag1 115.69(15) . .
C8 P1 Ag1 114.48(17) . .
C1 P1 Ag1 115.55(14) . .
C26 P2 C20 102.7(2) . .
C26 P2 C2 103.1(2) . .
C20 P2 C2 104.4(2) . .
C26 P2 Ag2 117.70(16) . 3_666
C20 P2 Ag2 116.74(19) . 3_666
C2 P2 Ag2 110.56(14) . 3_666
C3 N1 C1 120.2(3) . .
C3 N1 C2 121.6(4) . .
C1 N1 C2 116.7(4) . .
C7 N2 C6 118.5(4) . .
C7 N2 Ag2 121.3(3) . .
C6 N2 Ag2 120.1(3) . .
C32 O1 Ag1 116.6(3) . .
C32 O2 Ag1 130.3(3) . 3_766
C32 O2 Ag2 124.2(3) . .
Ag1 O2 Ag2 101.27(12) 3_766 .
C34 O3 H3O 109.5 . .
C39 O4 Ag2 108.9(4) . .
C41 O6 H6O 109.5 . .
N1 C1 P1 112.5(3) . .
N1 C1 H1A 109.1 . .
P1 C1 H1A 109.1 . .
N1 C1 H1B 109.1 . .
P1 C1 H1B 109.1 . .
H1A C1 H1B 107.8 . .
N1 C2 P2 114.0(3) . .
N1 C2 H2A 108.7 . .
P2 C2 H2A 108.7 . .
N1 C2 H2B 108.7 . .
P2 C2 H2B 108.7 . .
H2A C2 H2B 107.6 . .
N1 C3 C4 122.6(4) . .
N1 C3 C7 121.7(4) . .
C4 C3 C7 115.7(4) . .
C5 C4 C3 119.8(5) . .
C5 C4 H4 120.1 . .
C3 C4 H4 120.1 . .
C4 C5 C6 121.2(4) . .
C4 C5 H5 119.4 . .
C6 C5 H5 119.4 . .
N2 C6 C5 120.8(5) . .
N2 C6 H6 119.6 . .
C5 C6 H6 119.6 . .
N2 C7 C3 124.0(4) . .
N2 C7 H7 118.0 . .
C3 C7 H7 118.0 . .
C13 C8 C9 117.6(6) . .
C13 C8 P1 119.5(5) . .
C9 C8 P1 122.9(5) . .
C8 C9 C10 120.4(8) . .
C8 C9 H9 119.8 . .
C10 C9 H9 119.8 . .
C11 C10 C9 120.3(10) . .
C11 C10 H10 119.8 . .
C9 C10 H10 119.8 . .
C12 C11 C10 121.6(9) . .
C12 C11 H11 119.2 . .
C10 C11 H11 119.2 . .
C11 C12 C13 119.7(10) . .
C11 C12 H12 120.2 . .
C13 C12 H12 120.2 . .
C8 C13 C12 120.2(9) . .
C8 C13 H13 119.9 . .
C12 C13 H13 119.9 . .
C19 C14 C15 118.2(5) . .
C19 C14 P1 118.8(4) . .
C15 C14 P1 123.0(4) . .
C14 C15 C16 119.2(6) . .
C14 C15 H15 120.4 . .
C16 C15 H15 120.4 . .
C17 C16 C15 121.0(7) . .
C17 C16 H16 119.5 . .
C15 C16 H16 119.5 . .
C18 C17 C16 119.7(6) . .
C18 C17 H17 120.1 . .
C16 C17 H17 120.1 . .
C17 C18 C19 121.4(7) . .
C17 C18 H18 119.3 . .
C19 C18 H18 119.3 . .
C14 C19 C18 120.4(6) . .
C14 C19 H19 119.8 . .
C18 C19 H19 119.8 . .
C25 C20 C21 118.7(6) . .
C25 C20 P2 123.4(5) . .
C21 C20 P2 117.9(5) . .
C20 C21 C22 120.3(9) . .
C20 C21 H21 119.9 . .
C22 C21 H21 119.9 . .
C23 C22 C21 118.4(10) . .
C23 C22 H22 120.8 . .
C21 C22 H22 120.8 . .
C24 C23 C22 121.2(9) . .
C24 C23 H23 119.4 . .
C22 C23 H23 119.4 . .
C23 C24 C25 119.7(10) . .
C23 C24 H24 120.2 . .
C25 C24 H24 120.2 . .
C20 C25 C24 121.6(9) . .
C20 C25 H25 119.2 . .
C24 C25 H25 119.2 . .
C27 C26 C31 116.7(5) . .
C27 C26 P2 119.8(4) . .
C31 C26 P2 123.2(4) . .
C26 C27 C28 121.9(6) . .
C26 C27 H27 119.1 . .
C28 C27 H27 119.1 . .
C29 C28 C27 121.2(7) . .
C29 C28 H28 119.4 . .
C27 C28 H28 119.4 . .
C28 C29 C30 120.7(6) . .
C28 C29 H29 119.6 . .
C30 C29 H29 119.6 . .
C31 C30 C29 118.7(6) . .
C31 C30 H30 120.6 . .
C29 C30 H30 120.6 . .
C30 C31 C26 120.6(6) . .
C30 C31 H31 119.7 . .
C26 C31 H31 119.7 . .
O2 C32 O1 122.9(4) . .
O2 C32 C33 121.7(5) . .
O1 C32 C33 115.3(5) . .
C38 C33 C34 118.4(6) . .
C38 C33 C32 119.5(6) . .
C34 C33 C32 122.1(5) . .
O3 C34 C35 119.8(8) . .
O3 C34 C33 121.3(5) . .
C35 C34 C33 118.8(8) . .
C36 C35 C34 120.5(10) . .
C36 C35 H35 119.7 . .
C34 C35 H35 119.7 . .
C37 C36 C35 121.0(9) . .
C37 C36 H36 119.5 . .
C35 C36 H36 119.5 . .
C36 C37 C38 120.3(11) . .
C36 C37 H37 119.8 . .
C38 C37 H37 119.8 . .
C37 C38 C33 120.8(9) . .
C37 C38 H38 119.6 . .
C33 C38 H38 119.6 . .
O4 C39 O5 126.1(5) . .
O4 C39 C40 118.6(6) . .
O5 C39 C40 115.3(6) . .
C45 C40 C41 118.5(7) . .
C45 C40 C39 120.5(7) . .
C41 C40 C39 121.0(7) . .
O6 C41 C40 120.0(6) . .
O6 C41 C42 118.8(8) . .
C40 C41 C42 121.2(8) . .
C43 C42 C41 117.7(9) . .
C43 C42 H42 121.2 . .
C41 C42 H42 121.2 . .
C42 C43 C44 123.6(9) . .
C42 C43 H43 118.2 . .
C44 C43 H43 118.2 . .
C43 C44 C45 118.6(10) . .
C43 C44 H44 120.7 . .
C45 C44 H44 120.7 . .
C40 C45 C44 120.3(9) . .
C40 C45 H45 119.8 . .
C44 C45 H45 119.8 . .

loop_
_geom_bond_atom_site_label_1
_geom_bond_atom_site_label_2
_geom_bond_distance
_geom_bond_site_symmetry_2
Ag1 O1 2.297(3) .
Ag1 O2 2.336(3) 3_766
Ag1 P1 2.3820(10) .
Ag2 N2 2.304(4) .
Ag2 O4 2.330(4) .
Ag2 P2 2.3502(12) 3_666
Ag2 O2 2.523(3) .
P1 C14 1.812(4) .
P1 C8 1.815(5) .
P1 C1 1.851(4) .
P2 C26 1.816(5) .
P2 C20 1.818(5) .
P2 C2 1.871(4) .
P2 Ag2 2.3503(12) 3_666
N1 C3 1.381(6) .
N1 C1 1.445(5) .
N1 C2 1.448(5) .
N2 C7 1.332(5) .
N2 C6 1.346(6) .
O1 C32 1.269(5) .
O2 C32 1.238(5) .
O2 Ag1 2.336(3) 3_766
O3 C34 1.335(8) .
O3 H3O 0.8300 .
O4 C39 1.245(7) .
O5 C39 1.274(7) .
O6 C41 1.359(9) .
O6 H6O 0.8300 .
C1 H1A 0.9800 .
C1 H1B 0.9800 .
C2 H2A 0.9800 .
C2 H2B 0.9800 .
C3 C4 1.395(6) .
C3 C7 1.410(6) .
C4 C5 1.357(7) .
C4 H4 0.9400 .
C5 C6 1.371(7) .
C5 H5 0.9400 .
C6 H6 0.9400 .
C7 H7 0.9400 .
C8 C13 1.353(9) .
C8 C9 1.392(8) .
C9 C10 1.402(10) .
C9 H9 0.9400 .
C10 C11 1.324(14) .
C10 H10 0.9400 .
C11 C12 1.319(14) .
C11 H11 0.9400 .
C12 C13 1.440(13) .
C12 H12 0.9400 .
C13 H13 0.9400 .
C14 C19 1.377(7) .
C14 C15 1.387(7) .
C15 C16 1.398(9) .
C15 H15 0.9400 .
C16 C17 1.361(10) .
C16 H16 0.9400 .
C17 C18 1.323(10) .
C17 H17 0.9400 .
C18 C19 1.389(8) .
C18 H18 0.9400 .
C19 H19 0.9400 .
C20 C25 1.356(8) .
C20 C21 1.380(9) .
C21 C22 1.393(11) .
C21 H21 0.9400 .
C22 C23 1.382(17) .
C22 H22 0.9400 .
C23 C24 1.335(16) .
C23 H23 0.9400 .
C24 C25 1.373(11) .
C24 H24 0.9400 .
C25 H25 0.9400 .
C26 C27 1.349(7) .
C26 C31 1.421(7) .
C27 C28 1.385(9) .
C27 H27 0.9400 .
C28 C29 1.299(10) .
C28 H28 0.9400 .
C29 C30 1.392(10) .
C29 H29 0.9400 .
C30 C31 1.379(8) .
C30 H30 0.9400 .
C31 H31 0.9400 .
C32 C33 1.502(6) .
C33 C38 1.402(8) .
C33 C34 1.412(8) .
C34 C35 1.393(9) .
C35 C36 1.373(16) .
C35 H35 0.9400 .
C36 C37 1.352(17) .
C36 H36 0.9400 .
C37 C38 1.370(11) .
C37 H37 0.9400 .
C38 H38 0.9400 .
C39 C40 1.512(8) .
C40 C45 1.362(10) .
C40 C41 1.403(9) .
C41 C42 1.411(10) .
C42 C43 1.324(12) .
C42 H42 0.9400 .
C43 C44 1.375(14) .
C43 H43 0.9400 .
C44 C45 1.408(11) .
C44 H44 0.9400 .
C45 H45 0.9400 .
